data_7021013
loop_
_publ_author_name
'Yu, Xiao-Feng'
'Wang, Zhong-Xia'

_publ_section_title
;
 Dinuclear aluminum complexes supported by amino- or imino-phenolate
 ligands: synthesis, structures, and ring-opening polymerization catalysis
 of rac-lactide.
;
_journal_issue 11
_journal_name_full 'Dalton transactions (Cambridge, England : 2003)'
_journal_page_first 3860
_journal_page_last 3868
_journal_paper_doi 10.1039/c2dt32520a
_journal_volume 42
_journal_year 2013
_chemical_formula_sum 'C25 H40 Al2 N2 O2'
_chemical_formula_weight 454.55
_chemical_name_systematic
;
?
;
_space_group_IT_number 14
_symmetry_cell_setting monoclinic
_symmetry_space_group_name_Hall '-P 2ybc'
_symmetry_space_group_name_H-M 'P 1 21/c 1'
_atom_sites_solution_hydrogens geom
_atom_sites_solution_primary direct
_atom_sites_solution_secondary difmap
_audit_creation_method SHELXL-97
_cell_angle_alpha 90.00
_cell_angle_beta 128.290(2)
_cell_angle_gamma 90.00
_cell_formula_units_Z 4
_cell_length_a 16.1331(15)
_cell_length_b 9.5710(8)
_cell_length_c 22.699(2)
_cell_measurement_reflns_used 1493
_cell_measurement_temperature 298(2)
_cell_measurement_theta_max 26.235
_cell_measurement_theta_min 2.416
_cell_volume 2751.0(4)
_computing_cell_refinement 'Bruker SMART'
_computing_data_collection 'Bruker SMART'
_computing_data_reduction 'Bruker SHELXTL'
_computing_molecular_graphics 'Bruker SHELXTL'
_computing_publication_material 'Bruker SHELXTL'
_computing_structure_refinement 'SHELXL-97 (Sheldrick, 1997)'
_computing_structure_solution 'SHELXS-97 (Sheldrick, 1990)'
_diffrn_ambient_temperature 298(2)
_diffrn_measured_fraction_theta_full 0.997
_diffrn_measured_fraction_theta_max 0.997
_diffrn_measurement_device_type 'CCD area detector'
_diffrn_measurement_method 'phi and omega scans'
_diffrn_radiation_monochromator graphite
_diffrn_radiation_source 'fine-focus sealed tube'
_diffrn_radiation_type MoK\a
_diffrn_radiation_wavelength 0.71073
_diffrn_reflns_av_R_equivalents 0.0678
_diffrn_reflns_av_sigmaI/netI 0.1030
_diffrn_reflns_limit_h_max 18
_diffrn_reflns_limit_h_min -19
_diffrn_reflns_limit_k_max 11
_diffrn_reflns_limit_k_min -10
_diffrn_reflns_limit_l_max 26
_diffrn_reflns_limit_l_min -27
_diffrn_reflns_number 13616
_diffrn_reflns_theta_full 25.02
_diffrn_reflns_theta_max 25.02
_diffrn_reflns_theta_min 2.29
_exptl_absorpt_coefficient_mu 0.127
_exptl_absorpt_correction_T_max 0.9824
_exptl_absorpt_correction_T_min 0.9701
_exptl_absorpt_correction_type multi-scan
_exptl_absorpt_process_details sadabs
_exptl_crystal_colour colourless
_exptl_crystal_density_diffrn 1.098
_exptl_crystal_density_method 'not measured'
_exptl_crystal_description rod
_exptl_crystal_F_000 984
_exptl_crystal_size_max 0.24
_exptl_crystal_size_mid 0.20
_exptl_crystal_size_min 0.14
_refine_diff_density_max 0.607
_refine_diff_density_min -0.392
_refine_diff_density_rms 0.049
_refine_ls_extinction_method none
_refine_ls_goodness_of_fit_ref 1.029
_refine_ls_hydrogen_treatment constr
_refine_ls_matrix_type full
_refine_ls_number_parameters 290
_refine_ls_number_reflns 4850
_refine_ls_number_restraints 0
_refine_ls_restrained_S_all 1.029
_refine_ls_R_factor_all 0.1572
_refine_ls_R_factor_gt 0.0673
_refine_ls_shift/su_max 0.001
_refine_ls_shift/su_mean 0.000
_refine_ls_structure_factor_coef Fsqd
_refine_ls_weighting_details 'calc w=1/[\s^2^(Fo^2^)+(0.0594P)^2^+0.0000P] where P=(Fo^2^+2Fc^2^)/3'
_refine_ls_weighting_scheme calc
_refine_ls_wR_factor_gt 0.1509
_refine_ls_wR_factor_ref 0.1751
_reflns_number_gt 1924
_reflns_number_total 4850
_reflns_threshold_expression >2sigma(I)
_cod_data_source_file c2dt32520a.txt
_cod_data_source_block 110117e
_cod_depositor_comments
;
The following automatic conversions were performed:

'_symmetry_cell_setting' value 'Monoclinic' changed to 'monoclinic'
according to /home/saulius/struct/CIF-dictionaries/cif_core.dic
dictionary named 'cif_core.dic' version 2.4.2 from 2011-04-26.

Automatic conversion script
Id: cif_fix_values 1891 2012-01-12 08:04:46Z andrius 
;
_cod_original_sg_symbol_H-M P2(1)/c
_cod_database_code 7021013

loop_
_symmetry_equiv_pos_as_xyz
'x, y, z'
'-x, y+1/2, -z+1/2'
'-x, -y, -z'
'x, -y-1/2, z-1/2'

loop_
_atom_site_label
_atom_site_type_symbol
_atom_site_fract_x
_atom_site_fract_y
_atom_site_fract_z
_atom_site_U_iso_or_equiv
_atom_site_adp_type
_atom_site_occupancy
_atom_site_symmetry_multiplicity
_atom_site_calc_flag
_atom_site_refinement_flags
Al1 Al 0.16380(11) 0.29662(14) 0.40990(8) 0.0629(4) Uani 1 1 d .
Al2 Al 0.30603(12) 0.76414(14) 0.77759(8) 0.0720(5) Uani 1 1 d .
N1 N 0.1293(3) 0.1176(3) 0.4384(2) 0.0660(10) Uani 1 1 d .
N2 N 0.4424(3) 0.8495(5) 0.8121(2) 0.0884(13) Uani 1 1 d .
O1 O 0.1908(2) 0.3982(3) 0.48461(16) 0.0645(8) Uani 1 1 d .
O2 O 0.2451(3) 0.7636(3) 0.68114(18) 0.0865(10) Uani 1 1 d .
C1 C 0.2012(4) 0.1128(4) 0.5221(3) 0.0708(13) Uani 1 1 d .
H1A H 0.2737 0.1193 0.5404 0.085 Uiso 1 1 calc R
H1B H 0.1929 0.0234 0.5380 0.085 Uiso 1 1 calc R
C2 C 0.1807(3) 0.2288(4) 0.5571(2) 0.0585(11) Uani 1 1 d .
C3 C 0.1766(3) 0.3657(4) 0.5359(2) 0.0535(11) Uani 1 1 d .
C4 C 0.1551(3) 0.4739(4) 0.5665(2) 0.0535(11) Uani 1 1 d .
C5 C 0.1389(3) 0.4379(5) 0.6180(2) 0.0672(13) Uani 1 1 d .
H5 H 0.1243 0.5088 0.6384 0.081 Uiso 1 1 calc R
C6 C 0.1434(4) 0.3020(5) 0.6403(3) 0.0725(13) Uani 1 1 d .
C7 C 0.1644(4) 0.1991(5) 0.6088(3) 0.0726(13) Uani 1 1 d .
H7 H 0.1676 0.1066 0.6228 0.087 Uiso 1 1 calc R
C8 C 0.1219(5) 0.2706(5) 0.6956(3) 0.121(2) Uani 1 1 d .
H8A H 0.0934 0.1781 0.6868 0.181 Uiso 1 1 calc R
H8B H 0.0722 0.3371 0.6889 0.181 Uiso 1 1 calc R
H8C H 0.1867 0.2768 0.7460 0.181 Uiso 1 1 calc R
C9 C 0.4259(5) 0.9327(7) 0.7547(4) 0.139(3) Uani 1 1 d .
H9A H 0.4908 0.9806 0.7731 0.167 Uiso 1 1 calc R
H9B H 0.3725 1.0026 0.7396 0.167 Uiso 1 1 calc R
C10 C 0.3880(5) 0.8370(6) 0.6833(3) 0.0958(18) Uani 1 1 d .
C11 C 0.2937(4) 0.7653(5) 0.6490(3) 0.0765(14) Uani 1 1 d .
C12 C 0.2464(3) 0.7004(4) 0.5796(3) 0.0582(11) Uani 1 1 d .
C13 C 0.2957(4) 0.7114(4) 0.5469(3) 0.0673(12) Uani 1 1 d .
H13 H 0.2633 0.6706 0.5001 0.081 Uiso 1 1 calc R
C14 C 0.3910(4) 0.7802(5) 0.5806(3) 0.0742(14) Uani 1 1 d .
C15 C 0.4360(4) 0.8397(5) 0.6490(3) 0.0964(18) Uani 1 1 d .
H15 H 0.5011 0.8837 0.6738 0.116 Uiso 1 1 calc R
C16 C 0.4400(4) 0.7921(5) 0.5408(3) 0.1071(19) Uani 1 1 d .
H16A H 0.4289 0.8848 0.5209 0.161 Uiso 1 1 calc R
H16B H 0.4074 0.7255 0.5005 0.161 Uiso 1 1 calc R
H16C H 0.5144 0.7736 0.5759 0.161 Uiso 1 1 calc R
C17 C 0.1431(3) 0.6231(4) 0.5402(2) 0.0606(12) Uani 1 1 d .
H17A H 0.1076 0.6227 0.4867 0.073 Uiso 1 1 calc R
H17B H 0.0984 0.6731 0.5481 0.073 Uiso 1 1 calc R
C18 C 0.0175(4) 0.1120(5) 0.4095(3) 0.0807(15) Uani 1 1 d .
H18A H 0.0078 0.0319 0.4301 0.121 Uiso 1 1 calc R
H18B H -0.0285 0.1051 0.3557 0.121 Uiso 1 1 calc R
H18C H 0.0012 0.1953 0.4240 0.121 Uiso 1 1 calc R
C19 C 0.5174(5) 0.7311(8) 0.8268(4) 0.160(3) Uani 1 1 d .
H19A H 0.4778 0.6582 0.7905 0.240 Uiso 1 1 calc R
H19B H 0.5521 0.6944 0.8763 0.240 Uiso 1 1 calc R
H19C H 0.5693 0.7668 0.8227 0.240 Uiso 1 1 calc R
C20 C 0.4997(5) 0.9236(6) 0.8843(3) 0.138(2) Uani 1 1 d .
H20A H 0.5695 0.9464 0.9017 0.207 Uiso 1 1 calc R
H20B H 0.5042 0.8647 0.9205 0.207 Uiso 1 1 calc R
H20C H 0.4626 1.0078 0.8779 0.207 Uiso 1 1 calc R
C21 C 0.0386(4) 0.3569(5) 0.3119(3) 0.0879(16) Uani 1 1 d .
H21A H -0.0182 0.3723 0.3141 0.132 Uiso 1 1 calc R
H21B H 0.0186 0.2860 0.2753 0.132 Uiso 1 1 calc R
H21C H 0.0537 0.4422 0.2979 0.132 Uiso 1 1 calc R
C22 C 0.2925(4) 0.2615(5) 0.4216(3) 0.0901(16) Uani 1 1 d .
H22A H 0.3247 0.3488 0.4253 0.135 Uiso 1 1 calc R
H22B H 0.2753 0.2105 0.3788 0.135 Uiso 1 1 calc R
H22C H 0.3407 0.2077 0.4663 0.135 Uiso 1 1 calc R
C23 C 0.3320(5) 0.5783(6) 0.8210(4) 0.138(2) Uani 1 1 d .
H23A H 0.2779 0.5557 0.8253 0.206 Uiso 1 1 calc R
H23B H 0.3996 0.5767 0.8698 0.206 Uiso 1 1 calc R
H23C H 0.3311 0.5111 0.7892 0.206 Uiso 1 1 calc R
C24 C 0.2365(4) 0.8870(6) 0.8024(3) 0.127(2) Uani 1 1 d .
H24A H 0.2287 0.9780 0.7817 0.191 Uiso 1 1 calc R
H24B H 0.2783 0.8939 0.8560 0.191 Uiso 1 1 calc R
H24C H 0.1682 0.8500 0.7819 0.191 Uiso 1 1 calc R
C51 C 0.1494(4) -0.0079(5) 0.4093(3) 0.0958(17) Uani 1 1 d .
H51A H 0.2232 -0.0127 0.4322 0.144 Uiso 1 1 calc R
H51B H 0.1088 -0.0005 0.3558 0.144 Uiso 1 1 calc R
H51C H 0.1291 -0.0909 0.4212 0.144 Uiso 1 1 calc R

loop_
_atom_site_aniso_label
_atom_site_aniso_U_11
_atom_site_aniso_U_22
_atom_site_aniso_U_33
_atom_site_aniso_U_23
_atom_site_aniso_U_13
_atom_site_aniso_U_12
Al1 0.0595(9) 0.0713(9) 0.0588(10) -0.0027(7) 0.0371(8) 0.0040(7)
Al2 0.0832(11) 0.0635(9) 0.0629(10) -0.0078(7) 0.0421(9) 0.0025(8)
N1 0.062(3) 0.064(2) 0.057(3) -0.0077(19) 0.030(2) 0.003(2)
N2 0.071(3) 0.095(3) 0.064(3) -0.005(3) 0.024(3) -0.008(3)
O1 0.081(2) 0.0600(19) 0.067(2) -0.0047(15) 0.0529(19) -0.0061(15)
O2 0.089(2) 0.107(3) 0.069(2) -0.0270(18) 0.051(2) -0.039(2)
C1 0.069(3) 0.062(3) 0.064(4) 0.000(2) 0.033(3) 0.000(2)
C2 0.059(3) 0.059(3) 0.048(3) -0.001(2) 0.028(3) -0.008(2)
C3 0.051(3) 0.059(3) 0.049(3) -0.003(2) 0.030(2) -0.006(2)
C4 0.053(3) 0.058(3) 0.045(3) -0.005(2) 0.027(2) -0.010(2)
C5 0.077(3) 0.068(3) 0.062(3) -0.015(2) 0.046(3) -0.020(3)
C6 0.090(4) 0.074(3) 0.053(3) -0.007(3) 0.044(3) -0.022(3)
C7 0.080(4) 0.066(3) 0.053(3) 0.001(3) 0.032(3) -0.021(3)
C8 0.190(6) 0.113(5) 0.096(5) -0.021(3) 0.107(5) -0.055(4)
C9 0.111(5) 0.164(6) 0.097(6) -0.003(5) 0.041(5) -0.073(5)
C10 0.096(4) 0.107(4) 0.077(4) -0.022(3) 0.049(4) -0.053(3)
C11 0.079(4) 0.084(4) 0.066(4) -0.008(3) 0.044(3) -0.026(3)
C12 0.064(3) 0.052(3) 0.057(3) 0.002(2) 0.037(3) -0.006(2)
C13 0.074(4) 0.058(3) 0.067(3) 0.000(2) 0.042(3) -0.002(3)
C14 0.081(4) 0.067(3) 0.082(4) -0.002(3) 0.054(4) -0.011(3)
C15 0.091(4) 0.099(4) 0.087(5) -0.006(3) 0.050(4) -0.043(3)
C16 0.114(5) 0.106(4) 0.141(6) 0.006(4) 0.098(5) -0.011(4)
C17 0.061(3) 0.063(3) 0.052(3) -0.006(2) 0.032(3) -0.002(2)
C18 0.063(3) 0.093(4) 0.067(4) -0.009(3) 0.030(3) -0.016(3)
C19 0.072(4) 0.189(8) 0.173(8) -0.026(6) 0.053(5) -0.001(5)
C20 0.144(6) 0.130(5) 0.082(5) -0.037(4) 0.041(5) -0.056(5)
C21 0.076(4) 0.110(4) 0.073(4) 0.008(3) 0.044(3) 0.010(3)
C22 0.074(4) 0.129(5) 0.075(4) -0.009(3) 0.050(3) 0.002(3)
C23 0.181(7) 0.116(5) 0.139(6) 0.036(4) 0.110(6) 0.016(5)
C24 0.103(5) 0.149(6) 0.100(5) -0.029(4) 0.048(4) 0.021(4)
C51 0.116(5) 0.070(3) 0.093(4) -0.019(3) 0.061(4) 0.009(3)

loop_
_atom_type_symbol
_atom_type_description
_atom_type_scat_dispersion_real
_atom_type_scat_dispersion_imag
_atom_type_scat_source
C C 0.0033 0.0016 'International Tables Vol C Tables 4.2.6.8 and 6.1.1.4'
H H 0.0000 0.0000 'International Tables Vol C Tables 4.2.6.8 and 6.1.1.4'
N N 0.0061 0.0033 'International Tables Vol C Tables 4.2.6.8 and 6.1.1.4'
O O 0.0106 0.0060 'International Tables Vol C Tables 4.2.6.8 and 6.1.1.4'
Al Al 0.0645 0.0514 'International Tables Vol C Tables 4.2.6.8 and 6.1.1.4'

loop_
_geom_angle_atom_site_label_1
_geom_angle_atom_site_label_2
_geom_angle_atom_site_label_3
_geom_angle
O1 Al1 C21 113.55(18)
O1 Al1 C22 110.95(18)
C21 Al1 C22 117.9(2)
O1 Al1 N1 96.45(14)
C21 Al1 N1 108.64(19)
C22 Al1 N1 106.85(19)
O2 Al2 C24 112.8(2)
O2 Al2 C23 114.0(2)
C24 Al2 C23 112.9(3)
O2 Al2 N2 96.88(17)
C24 Al2 N2 109.5(2)
C23 Al2 N2 109.6(2)
C18 N1 C1 109.5(3)
C18 N1 C51 108.1(3)
C1 N1 C51 109.1(3)
C18 N1 Al1 112.7(3)
C1 N1 Al1 106.4(3)
C51 N1 Al1 111.1(3)
C9 N2 C20 112.8(5)
C9 N2 C19 106.9(5)
C20 N2 C19 104.3(5)
C9 N2 Al2 109.8(4)
C20 N2 Al2 114.3(4)
C19 N2 Al2 108.2(3)
C3 O1 Al1 129.0(3)
C11 O2 Al2 127.1(3)
N1 C1 C2 113.3(3)
N1 C1 H1A 108.9
C2 C1 H1A 108.9
N1 C1 H1B 108.9
C2 C1 H1B 108.9
H1A C1 H1B 107.7
C7 C2 C3 119.9(4)
C7 C2 C1 120.8(4)
C3 C2 C1 119.3(4)
O1 C3 C2 121.4(4)
O1 C3 C4 118.7(4)
C2 C3 C4 119.9(4)
C5 C4 C3 117.8(4)
C5 C4 C17 121.3(4)
C3 C4 C17 120.8(4)
C6 C5 C4 123.1(4)
C6 C5 H5 118.4
C4 C5 H5 118.4
C7 C6 C5 117.3(4)
C7 C6 C8 122.7(4)
C5 C6 C8 120.0(4)
C6 C7 C2 122.0(4)
C6 C7 H7 119.0
C2 C7 H7 119.0
C6 C8 H8A 109.5
C6 C8 H8B 109.5
H8A C8 H8B 109.5
C6 C8 H8C 109.5
H8A C8 H8C 109.5
H8B C8 H8C 109.5
N2 C9 C10 110.2(5)
N2 C9 H9A 109.6
C10 C9 H9A 109.6
N2 C9 H9B 109.6
C10 C9 H9B 109.6
H9A C9 H9B 108.1
C11 C10 C15 119.4(5)
C11 C10 C9 116.3(5)
C15 C10 C9 123.6(5)
O2 C11 C10 120.1(5)
O2 C11 C12 120.2(4)
C10 C11 C12 119.6(5)
C13 C12 C11 118.3(4)
C13 C12 C17 120.5(4)
C11 C12 C17 121.1(4)
C14 C13 C12 123.2(4)
C14 C13 H13 118.4
C12 C13 H13 118.4
C15 C14 C13 116.8(4)
C15 C14 C16 122.4(5)
C13 C14 C16 120.8(5)
C14 C15 C10 122.6(5)
C14 C15 H15 118.7
C10 C15 H15 118.7
C14 C16 H16A 109.5
C14 C16 H16B 109.5
H16A C16 H16B 109.5
C14 C16 H16C 109.5
H16A C16 H16C 109.5
H16B C16 H16C 109.5
C12 C17 C4 113.9(4)
C12 C17 H17A 108.8
C4 C17 H17A 108.8
C12 C17 H17B 108.8
C4 C17 H17B 108.8
H17A C17 H17B 107.7
N1 C18 H18A 109.5
N1 C18 H18B 109.5
H18A C18 H18B 109.5
N1 C18 H18C 109.5
H18A C18 H18C 109.5
H18B C18 H18C 109.5
N2 C19 H19A 109.5
N2 C19 H19B 109.5
H19A C19 H19B 109.5
N2 C19 H19C 109.5
H19A C19 H19C 109.5
H19B C19 H19C 109.5
N2 C20 H20A 109.5
N2 C20 H20B 109.5
H20A C20 H20B 109.5
N2 C20 H20C 109.5
H20A C20 H20C 109.5
H20B C20 H20C 109.5
Al1 C21 H21A 109.5
Al1 C21 H21B 109.5
H21A C21 H21B 109.5
Al1 C21 H21C 109.5
H21A C21 H21C 109.5
H21B C21 H21C 109.5
Al1 C22 H22A 109.5
Al1 C22 H22B 109.5
H22A C22 H22B 109.5
Al1 C22 H22C 109.5
H22A C22 H22C 109.5
H22B C22 H22C 109.5
Al2 C23 H23A 109.5
Al2 C23 H23B 109.5
H23A C23 H23B 109.5
Al2 C23 H23C 109.5
H23A C23 H23C 109.5
H23B C23 H23C 109.5
Al2 C24 H24A 109.5
Al2 C24 H24B 109.5
H24A C24 H24B 109.5
Al2 C24 H24C 109.5
H24A C24 H24C 109.5
H24B C24 H24C 109.5
N1 C51 H51A 109.5
N1 C51 H51B 109.5
H51A C51 H51B 109.5
N1 C51 H51C 109.5
H51A C51 H51C 109.5
H51B C51 H51C 109.5

loop_
_geom_bond_atom_site_label_1
_geom_bond_atom_site_label_2
_geom_bond_distance
Al1 O1 1.760(3)
Al1 C21 1.948(5)
Al1 C22 1.952(4)
Al1 N1 2.027(4)
Al2 O2 1.758(3)
Al2 C24 1.935(5)
Al2 C23 1.949(5)
Al2 N2 1.996(4)
N1 C18 1.490(5)
N1 C1 1.492(5)
N1 C51 1.500(5)
N2 C9 1.404(6)
N2 C20 1.472(6)
N2 C19 1.536(7)
O1 C3 1.353(4)
O2 C11 1.362(5)
C1 C2 1.517(5)
C1 H1A 0.9700
C1 H1B 0.9700
C2 C7 1.382(5)
C2 C3 1.383(5)
C3 C4 1.405(5)
C4 C5 1.390(5)
C4 C17 1.513(5)
C5 C6 1.381(6)
C5 H5 0.9300
C6 C7 1.376(6)
C6 C8 1.526(6)
C7 H7 0.9300
C8 H8A 0.9600
C8 H8B 0.9600
C8 H8C 0.9600
C9 C10 1.617(7)
C9 H9A 0.9700
C9 H9B 0.9700
C10 C11 1.387(6)
C10 C15 1.396(6)
C11 C12 1.400(6)
C12 C13 1.390(5)
C12 C17 1.509(5)
C13 C14 1.387(6)
C13 H13 0.9300
C14 C15 1.367(6)
C14 C16 1.529(6)
C15 H15 0.9300
C16 H16A 0.9600
C16 H16B 0.9600
C16 H16C 0.9600
C17 H17A 0.9700
C17 H17B 0.9700
C18 H18A 0.9600
C18 H18B 0.9600
C18 H18C 0.9600
C19 H19A 0.9600
C19 H19B 0.9600
C19 H19C 0.9600
C20 H20A 0.9600
C20 H20B 0.9600
C20 H20C 0.9600
C21 H21A 0.9600
C21 H21B 0.9600
C21 H21C 0.9600
C22 H22A 0.9600
C22 H22B 0.9600
C22 H22C 0.9600
C23 H23A 0.9600
C23 H23B 0.9600
C23 H23C 0.9600
C24 H24A 0.9600
C24 H24B 0.9600
C24 H24C 0.9600
C51 H51A 0.9600
C51 H51B 0.9600
C51 H51C 0.9600

loop_
_geom_torsion_atom_site_label_1
_geom_torsion_atom_site_label_2
_geom_torsion_atom_site_label_3
_geom_torsion_atom_site_label_4
_geom_torsion
O1 Al1 N1 C18 84.3(3)
C21 Al1 N1 C18 -33.2(3)
C22 Al1 N1 C18 -161.4(3)
O1 Al1 N1 C1 -35.6(3)
C21 Al1 N1 C1 -153.2(3)
C22 Al1 N1 C1 78.6(3)
O1 Al1 N1 C51 -154.2(3)
C21 Al1 N1 C51 88.3(3)
C22 Al1 N1 C51 -40.0(3)
O2 Al2 N2 C9 27.0(4)
C24 Al2 N2 C9 -90.1(5)
C23 Al2 N2 C9 145.5(5)
O2 Al2 N2 C20 155.0(4)
C24 Al2 N2 C20 37.9(5)
C23 Al2 N2 C20 -86.5(4)
O2 Al2 N2 C19 -89.3(4)
C24 Al2 N2 C19 153.6(4)
C23 Al2 N2 C19 29.2(4)
C21 Al1 O1 C3 105.6(4)
C22 Al1 O1 C3 -118.9(3)
N1 Al1 O1 C3 -8.0(3)
C24 Al2 O2 C11 137.9(4)
C23 Al2 O2 C11 -91.7(4)
N2 Al2 O2 C11 23.4(4)
C18 N1 C1 C2 -57.0(4)
C51 N1 C1 C2 -175.0(4)
Al1 N1 C1 C2 65.1(4)
N1 C1 C2 C7 127.3(4)
N1 C1 C2 C3 -51.6(5)
Al1 O1 C3 C2 28.3(6)
Al1 O1 C3 C4 -150.3(3)
C7 C2 C3 O1 -179.1(4)
C1 C2 C3 O1 -0.1(6)
C7 C2 C3 C4 -0.5(6)
C1 C2 C3 C4 178.4(4)
O1 C3 C4 C5 178.8(4)
C2 C3 C4 C5 0.2(6)
O1 C3 C4 C17 2.7(6)
C2 C3 C4 C17 -175.9(4)
C3 C4 C5 C6 0.3(6)
C17 C4 C5 C6 176.4(4)
C4 C5 C6 C7 -0.5(7)
C4 C5 C6 C8 -178.4(4)
C5 C6 C7 C2 0.2(7)
C8 C6 C7 C2 178.1(5)
C3 C2 C7 C6 0.3(7)
C1 C2 C7 C6 -178.6(4)
C20 N2 C9 C10 166.8(5)
C19 N2 C9 C10 52.7(6)
Al2 N2 C9 C10 -64.4(6)
N2 C9 C10 C11 61.4(7)
N2 C9 C10 C15 -128.2(6)
Al2 O2 C11 C10 -33.7(6)
Al2 O2 C11 C12 149.3(3)
C15 C10 C11 O2 -178.9(5)
C9 C10 C11 O2 -8.2(8)
C15 C10 C11 C12 -1.9(8)
C9 C10 C11 C12 168.9(5)
O2 C11 C12 C13 176.4(4)
C10 C11 C12 C13 -0.6(7)
O2 C11 C12 C17 -2.2(7)
C10 C11 C12 C17 -179.2(4)
C11 C12 C13 C14 1.8(6)
C17 C12 C13 C14 -179.5(4)
C12 C13 C14 C15 -0.4(7)
C12 C13 C14 C16 -178.4(4)
C13 C14 C15 C10 -2.2(8)
C16 C14 C15 C10 175.6(5)
C11 C10 C15 C14 3.4(9)
C9 C10 C15 C14 -166.6(6)
C13 C12 C17 C4 97.3(5)
C11 C12 C17 C4 -84.1(5)
C5 C4 C17 C12 99.3(5)
C3 C4 C17 C12 -84.7(5)
